data_1541672
loop_
_publ_author_name
'Yang, W.-B.'
'Lu, C.-Z.'
'Lin, X.'
'Zhuang, H.-H.'

_publ_section_title
;
 Syntheses, structures and magnetic properties of three new extended
 iron-containing heteropolytungstates
;
_journal_name_full 'Zeitschrift fuer Anorganische und Allgemeine Chemie'
_journal_page_first 2046
_journal_page_last 2052
_journal_volume 629
_journal_year 2003
_chemical_formula_sum 'Fe2 H38 O39 W6'
_chemical_name_systematic
;
(H3 O) ((Fe (H2 O)4) (Fe (H2 O)3)) (H W6 O21) (H2 O)10
;
_space_group_IT_number 14
_symmetry_space_group_name_Hall '-P 2ybc'
_symmetry_space_group_name_H-M 'P 1 21/c 1'
_cell_angle_alpha 90
_cell_angle_beta 105.731
_cell_angle_gamma 90
_cell_formula_units_Z 4
_cell_length_a 12.1794
_cell_length_b 22.4938
_cell_length_c 11.6941
_cell_volume 3083.732
_citation_journal_id_ASTM ZAACAB
_cod_data_source_file Yang_ZAACAB_2003_451.cif
_cod_data_source_block H38Fe2O39W6
_cod_original_formula_sum 'H38 Fe2 O39 W6'
_cod_database_code 1541672

loop_
_symmetry_equiv_pos_as_xyz
x,y,z
-x,y+1/2,-z+1/2
-x,-y,-z
x,-y-1/2,z-1/2

loop_
_atom_site_label
_atom_site_type_symbol
_atom_site_fract_x
_atom_site_fract_y
_atom_site_fract_z
_atom_site_occupancy
_atom_site_U_iso_or_equiv
O2 O-2 0.3031 -0.1009 0.2372 1 0.0
O24 O-2 0.629 -0.0842 0.343 1 0.0
Fe1 Fe+2 0.5599 -0.0149 0.2212 1 0.0
O23 O-2 0.4947 0.0588 0.1173 1 0.0
O33 O-2 0.608 -0.2017 0.275 1 0.0
O28 O-2 0.3034 -0.3067 0.8874 1 0.0
O19 O-2 -0.0717 0.1693 0.7731 1 0.0
O25 O-2 -0.0379 -0.2777 0.907 1 0.0
O16 O-2 0.0654 0.0539 0.0228 1 0.0
O12 O-2 0.1411 -0.2067 0.8386 1 0.0
O30 O-2 0.415 -0.1995 0.836 1 0.0
O13 O-2 0.036 0.1276 0.1989 1 0.0
O18 O-2 0.3123 0.0267 0.8687 1 0.0
O20 O-2 0.0789 0.1646 0.0044 1 0.0
O14 O-2 0.111 -0.034 0.8618 1 0.0
O22 O-2 0.669 0.0443 0.3398 1 0.0
O32 O-2 0.215 0.193 0.792 1 0.0
O29 O-2 0.333 0.2477 0.3474 1 0.0
O5 O-2 0.2189 0.0591 0.2483 1 0.0
W4 W+6 0.20083 0.02525 0.93692 1 0.0
O8 O-2 0.463 -0.0818 0.1062 1 0.0
O27 O-2 0.186 -0.2705 0.0798 1 0.0
O36 O-2 0.147 0.109 0.475 1 0.0
O34 O-2 0.518 0.193 0.381 1 0.0
O35 O-2 0.398 0.305 0.473 1 0.0
O31 O-2 0.509 -0.091 0.525 1 0.0
W6 W+6 0.17101 0.12622 0.13614 1 0.0
O4 O-2 0.1113 -0.0472 0.1982 1 0.0
W3 W+6 0.12174 -0.12868 0.83096 1 0.0
W2 W+6 0.32549 -0.11382 0.08229 1 0.0
W5 W+6 -0.03147 0.11288 0.87961 1 0.0
O38 O-2 0.297 0.194 0.484 1 0.0
O11 O-2 0.1386 -0.1124 0.6916 1 0.0
O37 O-2 0.051 0.027 0.588 1 0.0
O3 O-2 0.2626 -0.0304 0.4138 1 0.0
O10 O-2 0.1344 -0.124 0.0238 1 0.0
O1 O-2 0.4238 0 0.297 1 0.0
W1 W+6 0.27665 -0.01692 0.27157 1 0.0
Fe2 Fe+2 0.1296 -0.29306 0.8963 1 0.0
O21 O-2 0.2497 0.1841 0.214 1 0.0
O7 O-2 0.3522 -0.1891 0.1023 1 0.0
O17 O-2 0.1081 0.0885 0.8432 1 0.0
O6 O-2 0.2631 -0.0192 0.0791 1 0.0
O9 O-2 0.2816 -0.1102 0.9121 1 0.0
O26 O-2 0.116 -0.3806 0.9531 1 0.0
O15 O-2 0.2665 0.095 0.0486 1 0.0
